data_4100733
loop_
_publ_author_name
'Kubo, Kazuyuki'
'Jones, Nathan D.'
'Ferguson, Michael J.'
'McDonald, Robert'
'Cavell, Ronald G.'

_publ_section_title
;
Chelate and pincer carbene complexes of rhodium and platinum
 derived from hexaphenylcarbodiphosphorane, Ph3P=C=PPh3
;
_journal_name_full 'Journal of the American Chemical Society'
_journal_paper_doi 10.1021/ja050361k
_journal_year 2005
_chemical_formula_moiety 'C22 H52 N2 P2 Ru Si2'
_chemical_formula_sum 'C22 H52 N2 P2 Ru Si2'
_chemical_formula_weight 563.85
_space_group_IT_number 4
_symmetry_cell_setting monoclinic
_symmetry_space_group_name_Hall 'P 2yb'
_symmetry_space_group_name_H-M 'P 1 21 1'
_cell_angle_alpha 90.00
_cell_angle_beta 90.313(4)
_cell_angle_gamma 90.00
_cell_formula_units_Z 4
_cell_length_a 11.3614(8)
_cell_length_b 14.4508(7)
_cell_length_c 17.8885(11)
_cell_measurement_temperature 150(2)
_cell_volume 2936.9(3)
_diffrn_ambient_temperature 150(2)
_exptl_crystal_density_diffrn 1.275
_cod_original_sg_symbol_H-M 'P 21'
_cod_database_code 4100733

loop_
_symmetry_equiv_pos_as_xyz
'x, y, z'
'-x, y+1/2, -z'

loop_
_atom_site_label
_atom_site_type_symbol
_atom_site_fract_x
_atom_site_fract_y
_atom_site_fract_z
_atom_site_U_iso_or_equiv
_atom_site_adp_type
_atom_site_occupancy
_atom_site_symmetry_multiplicity
_atom_site_calc_flag
_atom_site_refinement_flags
_atom_site_disorder_assembly
_atom_site_disorder_group
Ru1A Ru -0.044709(17) 1.160164(14) 0.813632(11) 0.01658(6) Uani 1 1 d . . .
P1A P -0.21823(6) 1.17525(5) 0.88869(4) 0.01641(14) Uani 1 1 d . . .
P2A P 0.15081(6) 1.18535(4) 0.76562(4) 0.01637(15) Uani 1 1 d . . .
Si1A Si -0.01604(7) 1.14443(5) 1.00077(4) 0.02032(16) Uani 1 1 d . . .
Si2A Si 0.17377(7) 1.06514(5) 0.90451(4) 0.01691(15) Uani 1 1 d . . .
N1A N 0.0447(2) 1.12471(15) 0.91505(12) 0.0170(5) Uani 1 1 d . . .
N2A N -0.1146(2) 1.1401(2) 0.73568(13) 0.0397(8) Uani 1 1 d . . .
C1A C -0.0223(3) 1.0414(2) 1.06496(17) 0.0340(8) Uani 1 1 d . . .
H1AA H 0.0579 1.0222 1.0781 0.051(11) Uiso 1 1 calc R . .
H1AB H -0.0631 0.9904 1.0397 0.081(16) Uiso 1 1 calc R . .
H1AC H -0.0649 1.0581 1.1105 0.045(10) Uiso 1 1 calc R . .
C2A C 0.0629(3) 1.2372(2) 1.05426(17) 0.0341(8) Uani 1 1 d . . .
H2AA H 0.1456 1.2197 1.0610 0.050(10) Uiso 1 1 calc R . .
H2AB H 0.0261 1.2450 1.1033 0.045(10) Uiso 1 1 calc R . .
H2AC H 0.0583 1.2956 1.0265 0.058(12) Uiso 1 1 calc R . .
C3A C -0.1712(3) 1.1884(2) 0.98556(15) 0.0254(7) Uani 1 1 d . . .
H3AA H -0.2256 1.1538 1.0183 0.041(9) Uiso 1 1 calc R . .
H3AB H -0.1751 1.2545 0.9997 0.050(11) Uiso 1 1 calc R . .
C4A C -0.3104(3) 1.2807(2) 0.86774(15) 0.0213(6) Uani 1 1 d . . .
C5A C -0.4224(3) 1.2874(2) 0.91400(18) 0.0332(8) Uani 1 1 d . . .
H5AA H -0.4597 1.3476 0.9054 0.063(13) Uiso 1 1 calc R . .
H5AB H -0.4026 1.2810 0.9671 0.021(8) Uiso 1 1 calc R . .
H5AC H -0.4767 1.2380 0.8992 0.027(8) Uiso 1 1 calc R . .
C6A C -0.2311(3) 1.3646(2) 0.88453(19) 0.0302(7) Uani 1 1 d . . .
H6AA H -0.2678 1.4208 0.8645 0.027(8) Uiso 1 1 calc R . .
H6AB H -0.1542 1.3555 0.8611 0.021(8) Uiso 1 1 calc R . .
H6AC H -0.2208 1.3709 0.9387 0.051(11) Uiso 1 1 calc R . .
C7A C -0.3402(3) 1.2847(2) 0.78376(16) 0.0287(7) Uani 1 1 d . . .
H7AA H -0.3786 1.3438 0.7723 0.033(9) Uiso 1 1 calc R . .
H7AB H -0.3933 1.2336 0.7709 0.051(11) Uiso 1 1 calc R . .
H7AC H -0.2676 1.2793 0.7547 0.058(12) Uiso 1 1 calc R . .
C8A C -0.3088(3) 1.0656(2) 0.88768(19) 0.0294(7) Uani 1 1 d . . .
C9A C -0.3813(3) 1.0588(2) 0.8159(2) 0.0469(10) Uani 1 1 d . . .
H9AA H -0.4164 0.9970 0.8122 0.040(10) Uiso 1 1 calc R . .
H9AB H -0.3302 1.0695 0.7728 0.023(9) Uiso 1 1 calc R . .
H9AC H -0.4438 1.1055 0.8166 0.072(14) Uiso 1 1 calc R . .
C10A C -0.2202(3) 0.9854(2) 0.8880(2) 0.0314(7) Uani 1 1 d . . .
H10A H -0.2627 0.9264 0.8858 0.045(11) Uiso 1 1 calc R . .
H10B H -0.1728 0.9878 0.9339 0.035(9) Uiso 1 1 calc R . .
H10C H -0.1685 0.9907 0.8445 0.027(8) Uiso 1 1 calc R . .
C11A C -0.3883(5) 1.0537(3) 0.9566(3) 0.0732(18) Uani 1 1 d . . .
H11A H -0.4233 0.9917 0.9560 0.062(12) Uiso 1 1 calc R . .
H11B H -0.4509 1.1004 0.9553 0.075(14) Uiso 1 1 calc R . .
H11C H -0.3412 1.0614 1.0022 0.21(5) Uiso 1 1 calc R . .
C12A C 0.2808(3) 1.0786(2) 0.98453(17) 0.0297(7) Uani 1 1 d . . .
H12A H 0.2415 1.0631 1.0315 0.051(11) Uiso 1 1 calc R . .
H12B H 0.3088 1.1427 0.9866 0.047(11) Uiso 1 1 calc R . .
H12C H 0.3478 1.0369 0.9771 0.066(13) Uiso 1 1 calc R . .
C13A C 0.1457(3) 0.9381(2) 0.89339(17) 0.0264(7) Uani 1 1 d . . .
H13A H 0.1035 0.9149 0.9372 0.036(9) Uiso 1 1 calc R . .
H13B H 0.2209 0.9054 0.8888 0.030(9) Uiso 1 1 calc R . .
H13C H 0.0980 0.9275 0.8484 0.053(11) Uiso 1 1 calc R . .
C14A C 0.2497(2) 1.10771(19) 0.81704(15) 0.0201(6) Uani 1 1 d . . .
H14A H 0.3229 1.1410 0.8308 0.035(9) Uiso 1 1 calc R . .
H14B H 0.2711 1.0544 0.7851 0.027(8) Uiso 1 1 calc R . .
C15A C 0.1720(2) 1.1535(2) 0.66396(15) 0.0236(6) Uani 1 1 d . . .
C16A C 0.3016(3) 1.1408(3) 0.64223(19) 0.0363(8) Uani 1 1 d . . .
H16A H 0.3064 1.1227 0.5895 0.058(12) Uiso 1 1 calc R . .
H16B H 0.3372 1.0924 0.6735 0.051(11) Uiso 1 1 calc R . .
H16C H 0.3441 1.1991 0.6498 0.052(11) Uiso 1 1 calc R . .
C17A C 0.1147(3) 1.2277(2) 0.61387(16) 0.0329(8) Uani 1 1 d . . .
H17A H 0.1140 1.2062 0.5619 0.042(10) Uiso 1 1 calc R . .
H17B H 0.1600 1.2852 0.6175 0.055(12) Uiso 1 1 calc R . .
H17C H 0.0338 1.2388 0.6303 0.040(10) Uiso 1 1 calc R . .
C18A C 0.1083(3) 1.0615(2) 0.65127(17) 0.0315(7) Uani 1 1 d . . .
H18A H 0.1248 1.0389 0.6008 0.050(11) Uiso 1 1 calc R . .
H18B H 0.0233 1.0706 0.6569 0.027(8) Uiso 1 1 calc R . .
H18C H 0.1358 1.0161 0.6881 0.029(9) Uiso 1 1 calc R . .
C19A C 0.2086(3) 1.3054(2) 0.78626(17) 0.0245(6) Uani 1 1 d . . .
C20A C 0.1199(3) 1.3784(2) 0.75746(19) 0.0339(8) Uani 1 1 d . . .
H20A H 0.1455 1.4402 0.7733 0.041(10) Uiso 1 1 calc R . .
H20B H 0.0418 1.3654 0.7780 0.048(11) Uiso 1 1 calc R . .
H20C H 0.1161 1.3760 0.7027 0.054(12) Uiso 1 1 calc R . .
C21A C 0.3300(3) 1.3254(2) 0.7534(2) 0.0374(8) Uani 1 1 d . . .
H21A H 0.3602 1.3837 0.7739 0.037(9) Uiso 1 1 calc R . .
H21B H 0.3235 1.3304 0.6989 0.030(9) Uiso 1 1 calc R . .
H21C H 0.3840 1.2750 0.7663 0.052(11) Uiso 1 1 calc R . .
C22A C 0.2153(3) 1.3156(2) 0.87086(18) 0.0346(8) Uani 1 1 d . . .
H22A H 0.2390 1.3789 0.8836 0.053(11) Uiso 1 1 calc R . .
H22B H 0.2733 1.2719 0.8910 0.029(9) Uiso 1 1 calc R . .
H22C H 0.1380 1.3026 0.8925 0.041(10) Uiso 1 1 calc R . .
Ru1B Ru -0.437178(17) 0.713343(13) 0.610622(11) 0.01397(5) Uani 1 1 d . . .
P1B P -0.63011(6) 0.68185(4) 0.55608(4) 0.01543(14) Uani 1 1 d . . .
P2B P -0.25236(6) 0.69748(5) 0.67819(4) 0.01551(14) Uani 1 1 d . . .
Si1B Si -0.66546(7) 0.73655(5) 0.71894(4) 0.01827(16) Uani 1 1 d . . .
Si2B Si -0.44613(6) 0.67866(5) 0.79731(4) 0.01662(15) Uani 1 1 d . . .
N1B N -0.52130(18) 0.70223(16) 0.71624(11) 0.0166(4) Uani 1 1 d . . .
N2B N -0.3807(2) 0.76664(19) 0.53904(14) 0.0285(6) Uani 1 1 d . . .
C1B C -0.7547(3) 0.6839(2) 0.79680(16) 0.0331(8) Uani 1 1 d . . .
H1BA H -0.7217 0.7030 0.8451 0.052(11) Uiso 1 1 calc R . .
H1BB H -0.7523 0.6163 0.7929 0.072(15) Uiso 1 1 calc R . .
H1BC H -0.8364 0.7051 0.7928 0.048(10) Uiso 1 1 calc R . .
C2B C -0.6774(3) 0.8653(2) 0.72726(18) 0.0321(7) Uani 1 1 d . . .
H2BA H -0.6376 0.8945 0.6849 0.034(9) Uiso 1 1 calc R . .
H2BB H -0.6402 0.8855 0.7740 0.040(10) Uiso 1 1 calc R . .
H2BC H -0.7605 0.8833 0.7272 0.059(12) Uiso 1 1 calc R . .
C3B C -0.7398(2) 0.6964(2) 0.62997(14) 0.0212(6) Uani 1 1 d . . .
H3BA H -0.7805 0.6369 0.6389 0.035(9) Uiso 1 1 calc R . .
H3BB H -0.7994 0.7425 0.6141 0.031(9) Uiso 1 1 calc R . .
C4B C -0.6765(2) 0.76703(19) 0.48135(15) 0.0208(6) Uani 1 1 d . . .
C5B C -0.6751(3) 0.8621(2) 0.51997(19) 0.0318(8) Uani 1 1 d . . .
H5BA H -0.6876 0.9108 0.4826 0.056(12) Uiso 1 1 calc R . .
H5BB H -0.5989 0.8715 0.5448 0.031(9) Uiso 1 1 calc R . .
H5BC H -0.7380 0.8647 0.5572 0.034(9) Uiso 1 1 calc R . .
C6B C -0.8008(3) 0.7493(2) 0.45003(18) 0.0313(7) Uani 1 1 d . . .
H6BA H -0.8272 0.8035 0.4216 0.030(9) Uiso 1 1 calc R . .
H6BB H -0.8551 0.7380 0.4914 0.018(7) Uiso 1 1 calc R . .
H6BC H -0.7993 0.6951 0.4171 0.035(9) Uiso 1 1 calc R . .
C7B C -0.5895(3) 0.7682(2) 0.41699(16) 0.0301(7) Uani 1 1 d . . .
H7BA H -0.6098 0.8184 0.3825 0.033(9) Uiso 1 1 calc R . .
H7BB H -0.5929 0.7089 0.3904 0.066(13) Uiso 1 1 calc R . .
H7BC H -0.5098 0.7779 0.4366 0.054(11) Uiso 1 1 calc R . .
C8B C -0.6516(3) 0.5581(2) 0.52506(17) 0.0247(7) Uani 1 1 d . . .
C9B C -0.7783(3) 0.5309(2) 0.5076(2) 0.0386(8) Uani 1 1 d . . .
H9BA H -0.7833 0.4636 0.5013 0.060(13) Uiso 1 1 calc R . .
H9BB H -0.8039 0.5613 0.4613 0.042(10) Uiso 1 1 calc R . .
H9BC H -0.8293 0.5501 0.5488 0.037(10) Uiso 1 1 calc R . .
C10B C -0.6077(3) 0.4984(2) 0.5908(2) 0.0426(9) Uani 1 1 d . . .
H10D H -0.6111 0.4329 0.5768 0.040(10) Uiso 1 1 calc R . .
H10E H -0.6577 0.5091 0.6344 0.035(10) Uiso 1 1 calc R . .
H10F H -0.5263 0.5153 0.6030 0.034(9) Uiso 1 1 calc R . .
C11B C -0.5741(3) 0.5380(2) 0.4571(2) 0.0373(8) Uani 1 1 d . . .
H11D H -0.5711 0.4711 0.4484 0.035(9) Uiso 1 1 calc R . .
H11E H -0.4944 0.5613 0.4664 0.044(10) Uiso 1 1 calc R . .
H11F H -0.6073 0.5687 0.4129 0.044(11) Uiso 1 1 calc R . .
C12B C -0.4747(3) 0.7624(2) 0.87570(16) 0.0284(7) Uani 1 1 d . . .
H12D H -0.5569 0.7572 0.8914 0.049(11) Uiso 1 1 calc R . .
H12E H -0.4591 0.8256 0.8585 0.042(10) Uiso 1 1 calc R . .
H12F H -0.4228 0.7478 0.9181 0.044(10) Uiso 1 1 calc R . .
C13B C -0.4795(3) 0.5604(2) 0.83400(17) 0.0253(6) Uani 1 1 d . . .
H13D H -0.4643 0.5144 0.7950 0.046(11) Uiso 1 1 calc R . .
H13E H -0.5624 0.5573 0.8487 0.042(10) Uiso 1 1 calc R . .
H13F H -0.4294 0.5476 0.8776 0.055(12) Uiso 1 1 calc R . .
C14B C -0.2834(2) 0.69110(19) 0.77830(14) 0.0199(6) Uani 1 1 d . . .
H14C H -0.2537 0.7478 0.8030 0.032(9) Uiso 1 1 calc R . .
H14D H -0.2410 0.6376 0.8001 0.038(9) Uiso 1 1 calc R . .
C15B C -0.1557(2) 0.80348(19) 0.66921(15) 0.0200(6) Uani 1 1 d . . .
C16B C -0.0569(3) 0.8107(2) 0.72749(18) 0.0305(7) Uani 1 1 d . . .
H16D H -0.0210 0.8723 0.7249 0.025(8) Uiso 1 1 calc R . .
H16E H 0.0030 0.7636 0.7174 0.015(7) Uiso 1 1 calc R . .
H16F H -0.0893 0.8010 0.7775 0.072(14) Uiso 1 1 calc R . .
C17B C -0.1028(3) 0.8091(2) 0.59108(16) 0.0260(7) Uani 1 1 d . . .
H17D H -0.0643 0.8693 0.5846 0.038(10) Uiso 1 1 calc R . .
H17E H -0.1654 0.8022 0.5536 0.041(10) Uiso 1 1 calc R . .
H17F H -0.0448 0.7596 0.5849 0.015(7) Uiso 1 1 calc R . .
C18B C -0.2388(3) 0.8866(2) 0.68045(17) 0.0263(7) Uani 1 1 d . . .
H18D H -0.1937 0.9443 0.6769 0.041(10) Uiso 1 1 calc R . .
H18E H -0.2753 0.8826 0.7299 0.026(8) Uiso 1 1 calc R . .
H18F H -0.3002 0.8859 0.6418 0.034(9) Uiso 1 1 calc R . .
C19B C -0.1696(2) 0.5877(2) 0.65750(16) 0.0197(6) Uani 1 1 d . . .
C20B C -0.2478(3) 0.5087(2) 0.68458(18) 0.0287(7) Uani 1 1 d . . .
H20D H -0.2144 0.4495 0.6686 0.034(9) Uiso 1 1 calc R . .
H20E H -0.3270 0.5158 0.6633 0.030(9) Uiso 1 1 calc R . .
H20F H -0.2523 0.5102 0.7393 0.040(10) Uiso 1 1 calc R . .
C21B C -0.1540(3) 0.5771(2) 0.57232(16) 0.0290(7) Uani 1 1 d . . .
H21D H -0.1205 0.5161 0.5614 0.025(8) Uiso 1 1 calc R . .
H21E H -0.1009 0.6254 0.5540 0.020(8) Uiso 1 1 calc R . .
H21F H -0.2307 0.5830 0.5474 0.021(8) Uiso 1 1 calc R . .
C22B C -0.0495(3) 0.5807(2) 0.69570(18) 0.0316(7) Uani 1 1 d . . .
H22D H -0.0178 0.5182 0.6889 0.039(10) Uiso 1 1 calc R . .
H22E H -0.0578 0.5935 0.7492 0.025(8) Uiso 1 1 calc R . .
H22F H 0.0044 0.6259 0.6735 0.046(11) Uiso 1 1 calc R . .

loop_
_atom_site_aniso_label
_atom_site_aniso_U_11
_atom_site_aniso_U_22
_atom_site_aniso_U_33
_atom_site_aniso_U_23
_atom_site_aniso_U_13
_atom_site_aniso_U_12
Ru1A 0.01235(10) 0.02627(12) 0.01112(10) 0.00049(9) 0.00026(8) 0.00149(9)
P1A 0.0151(3) 0.0196(4) 0.0146(3) -0.0006(3) 0.0030(3) 0.0020(3)
P2A 0.0132(3) 0.0196(4) 0.0163(3) 0.0036(2) 0.0013(3) 0.0018(2)
Si1A 0.0237(4) 0.0253(4) 0.0119(3) 0.0002(3) -0.0002(3) 0.0070(3)
Si2A 0.0163(4) 0.0186(4) 0.0158(4) 0.0024(3) -0.0014(3) 0.0022(3)
N1A 0.0194(12) 0.0197(12) 0.0120(11) -0.0001(8) -0.0009(9) 0.0017(9)
N2A 0.0195(13) 0.085(2) 0.0149(13) -0.0085(13) 0.0014(10) 0.0016(14)
C1A 0.0371(19) 0.043(2) 0.0224(17) 0.0107(14) 0.0088(14) 0.0128(15)
C2A 0.0402(19) 0.037(2) 0.0254(17) -0.0122(13) -0.0076(14) 0.0083(14)
C3A 0.0277(15) 0.0338(19) 0.0146(14) 0.0022(11) 0.0016(12) 0.0121(12)
C4A 0.0201(15) 0.0254(16) 0.0186(15) 0.0021(12) 0.0013(11) 0.0087(12)
C5A 0.0282(17) 0.043(2) 0.0291(18) 0.0040(14) 0.0065(14) 0.0142(15)
C6A 0.0366(19) 0.0215(16) 0.0324(19) -0.0042(12) -0.0055(15) 0.0048(13)
C7A 0.0285(17) 0.0377(19) 0.0198(16) 0.0036(13) -0.0042(13) 0.0100(14)
C8A 0.0228(16) 0.0235(16) 0.0419(19) -0.0054(13) 0.0109(14) -0.0050(13)
C9A 0.0286(19) 0.0273(19) 0.084(3) -0.0124(18) -0.018(2) -0.0005(15)
C10A 0.0347(18) 0.0199(16) 0.040(2) 0.0007(13) 0.0021(15) -0.0036(13)
C11A 0.071(3) 0.036(2) 0.114(4) 0.000(2) 0.073(3) -0.009(2)
C12A 0.0259(16) 0.0362(19) 0.0270(17) 0.0028(13) -0.0041(13) 0.0028(14)
C13A 0.0316(17) 0.0203(15) 0.0275(17) 0.0003(12) 0.0031(13) 0.0013(13)
C14A 0.0174(14) 0.0217(15) 0.0212(15) 0.0015(11) -0.0010(11) 0.0028(11)
C15A 0.0223(14) 0.0326(16) 0.0159(13) 0.0054(13) 0.0065(11) 0.0072(13)
C16A 0.0302(17) 0.050(2) 0.0291(17) 0.0035(15) 0.0158(14) 0.0119(15)
C17A 0.0410(19) 0.041(2) 0.0169(15) 0.0043(13) 0.0006(13) 0.0092(16)
C18A 0.0373(19) 0.0349(18) 0.0224(17) -0.0046(13) 0.0080(14) 0.0057(14)
C19A 0.0232(16) 0.0225(16) 0.0277(16) 0.0050(12) -0.0028(13) -0.0021(12)
C20A 0.038(2) 0.0232(17) 0.040(2) 0.0020(14) -0.0017(15) 0.0037(14)
C21A 0.0269(18) 0.036(2) 0.049(2) 0.0134(16) 0.0020(15) -0.0090(14)
C22A 0.039(2) 0.0265(18) 0.0377(19) -0.0020(14) -0.0067(16) -0.0076(14)
Ru1B 0.01314(10) 0.01792(11) 0.01083(10) 0.00064(8) -0.00075(8) 0.00005(8)
P1B 0.0135(3) 0.0186(4) 0.0141(3) -0.0008(2) -0.0008(2) -0.0001(2)
P2B 0.0146(3) 0.0198(4) 0.0121(3) 0.0005(3) -0.0017(2) 0.0002(3)
Si1B 0.0170(4) 0.0243(4) 0.0136(4) 0.0002(3) 0.0016(3) 0.0044(3)
Si2B 0.0178(4) 0.0205(4) 0.0115(3) 0.0012(3) -0.0001(3) 0.0006(3)
N1B 0.0166(10) 0.0187(12) 0.0144(11) 0.0015(9) 0.0015(8) 0.0011(9)
N2B 0.0187(13) 0.0458(16) 0.0210(13) 0.0091(11) -0.0053(10) -0.0053(11)
C1B 0.0209(15) 0.060(3) 0.0179(15) 0.0055(14) 0.0038(12) 0.0039(14)
C2B 0.0338(18) 0.0299(18) 0.0326(19) -0.0076(13) -0.0051(14) 0.0120(14)
C3B 0.0167(13) 0.0298(17) 0.0169(13) -0.0011(11) 0.0010(10) 0.0019(11)
C4B 0.0208(14) 0.0254(16) 0.0160(14) 0.0042(11) -0.0049(11) 0.0000(12)
C5B 0.039(2) 0.0223(17) 0.0339(19) 0.0062(13) -0.0081(15) 0.0071(14)
C6B 0.0243(16) 0.044(2) 0.0251(17) 0.0068(14) -0.0074(13) 0.0005(14)
C7B 0.0274(17) 0.046(2) 0.0172(15) 0.0078(14) -0.0033(12) -0.0008(14)
C8B 0.0230(16) 0.0223(16) 0.0290(17) -0.0061(12) 0.0004(13) -0.0038(12)
C9B 0.0296(18) 0.036(2) 0.050(2) -0.0166(16) -0.0011(16) -0.0086(15)
C10B 0.055(2) 0.0224(18) 0.051(2) 0.0046(15) -0.0104(19) -0.0077(16)
C11B 0.0347(19) 0.0273(18) 0.050(2) -0.0164(15) 0.0085(16) -0.0019(14)
C12B 0.0301(17) 0.0377(19) 0.0173(15) -0.0084(13) 0.0015(13) 0.0018(14)
C13B 0.0219(15) 0.0293(17) 0.0248(16) 0.0077(13) -0.0022(13) 0.0005(12)
C14B 0.0185(13) 0.0283(17) 0.0129(13) 0.0000(10) -0.0023(10) -0.0031(11)
C15B 0.0191(15) 0.0237(16) 0.0173(14) 0.0031(11) -0.0054(11) -0.0048(11)
C16B 0.0264(17) 0.0360(19) 0.0290(18) 0.0034(13) -0.0104(14) -0.0113(14)
C17B 0.0242(16) 0.0296(18) 0.0242(16) 0.0052(13) 0.0025(13) -0.0083(13)
C18B 0.0315(17) 0.0219(16) 0.0253(17) -0.0049(12) -0.0032(13) -0.0023(13)
C19B 0.0188(14) 0.0181(15) 0.0223(15) 0.0035(11) 0.0011(12) 0.0050(11)
C20B 0.0305(18) 0.0226(17) 0.0331(19) 0.0034(13) 0.0024(14) 0.0013(13)
C21B 0.0365(19) 0.0263(17) 0.0242(16) -0.0044(13) 0.0029(14) 0.0066(14)
C22B 0.0261(17) 0.0354(19) 0.0332(18) 0.0063(14) -0.0027(14) 0.0119(14)

loop_
_geom_bond_atom_site_label_1
_geom_bond_atom_site_label_2
_geom_bond_distance
_geom_bond_site_symmetry_2
_geom_bond_publ_flag
Ru1A N2A 1.627(2) . ?
Ru1A N1A 2.137(2) . ?
Ru1A P1A 2.4012(7) . ?
Ru1A P2A 2.4135(7) . ?
P1A C3A 1.820(3) . ?
P1A C4A 1.885(3) . ?
P1A C8A 1.890(3) . ?
P2A C14A 1.832(3) . ?
P2A C19A 1.891(3) . ?
P2A C15A 1.893(3) . ?
Si1A N1A 1.709(2) . ?
Si1A C2A 1.874(3) . ?
Si1A C1A 1.881(3) . ?
Si1A C3A 1.892(3) . ?
Si2A N1A 1.712(2) . ?
Si2A C13A 1.874(3) . ?
Si2A C12A 1.883(3) . ?
Si2A C14A 1.894(3) . ?
C1A H1AA 0.9800 . ?
C1A H1AB 0.9800 . ?
C1A H1AC 0.9800 . ?
C2A H2AA 0.9800 . ?
C2A H2AB 0.9800 . ?
C2A H2AC 0.9800 . ?
C3A H3AA 0.9900 . ?
C3A H3AB 0.9900 . ?
C4A C5A 1.525(4) . ?
C4A C7A 1.539(4) . ?
C4A C6A 1.539(4) . ?
C5A H5AA 0.9800 . ?
C5A H5AB 0.9800 . ?
C5A H5AC 0.9800 . ?
C6A H6AA 0.9800 . ?
C6A H6AB 0.9800 . ?
C6A H6AC 0.9800 . ?
C7A H7AA 0.9800 . ?
C7A H7AB 0.9800 . ?
C7A H7AC 0.9800 . ?
C8A C9A 1.525(5) . ?
C8A C10A 1.535(4) . ?
C8A C11A 1.541(5) . ?
C9A H9AA 0.9800 . ?
C9A H9AB 0.9800 . ?
C9A H9AC 0.9800 . ?
C10A H10A 0.9800 . ?
C10A H10B 0.9800 . ?
C10A H10C 0.9800 . ?
C11A H11A 0.9800 . ?
C11A H11B 0.9800 . ?
C11A H11C 0.9800 . ?
C12A H12A 0.9800 . ?
C12A H12B 0.9800 . ?
C12A H12C 0.9800 . ?
C13A H13A 0.9800 . ?
C13A H13B 0.9800 . ?
C13A H13C 0.9800 . ?
C14A H14A 0.9900 . ?
C14A H14B 0.9900 . ?
C15A C18A 1.530(4) . ?
C15A C16A 1.537(4) . ?
C15A C17A 1.539(4) . ?
C16A H16A 0.9800 . ?
C16A H16B 0.9800 . ?
C16A H16C 0.9800 . ?
C17A H17A 0.9800 . ?
C17A H17B 0.9800 . ?
C17A H17C 0.9800 . ?
C18A H18A 0.9800 . ?
C18A H18B 0.9800 . ?
C18A H18C 0.9800 . ?
C19A C22A 1.522(4) . ?
C19A C21A 1.530(4) . ?
C19A C20A 1.546(4) . ?
C20A H20A 0.9800 . ?
C20A H20B 0.9800 . ?
C20A H20C 0.9800 . ?
C21A H21A 0.9800 . ?
C21A H21B 0.9800 . ?
C21A H21C 0.9800 . ?
C22A H22A 0.9800 . ?
C22A H22B 0.9800 . ?
C22A H22C 0.9800 . ?
Ru1B N2B 1.629(2) . ?
Ru1B N1B 2.128(2) . ?
Ru1B P2B 2.4279(7) . ?
Ru1B P1B 2.4373(7) . ?
P1B C3B 1.834(3) . ?
P1B C8B 1.888(3) . ?
P1B C4B 1.890(3) . ?
P2B C14B 1.829(3) . ?
P2B C19B 1.882(3) . ?
P2B C15B 1.892(3) . ?
Si1B N1B 1.712(2) . ?
Si1B C2B 1.871(3) . ?
Si1B C1B 1.888(3) . ?
Si1B C3B 1.889(3) . ?
Si2B N1B 1.713(2) . ?
Si2B C13B 1.870(3) . ?
Si2B C12B 1.881(3) . ?
Si2B C14B 1.891(3) . ?
C1B H1BA 0.9800 . ?
C1B H1BB 0.9800 . ?
C1B H1BC 0.9800 . ?
C2B H2BA 0.9800 . ?
C2B H2BB 0.9800 . ?
C2B H2BC 0.9800 . ?
C3B H3BA 0.9900 . ?
C3B H3BB 0.9900 . ?
C4B C7B 1.521(4) . ?
C4B C6B 1.538(4) . ?
C4B C5B 1.538(4) . ?
C5B H5BA 0.9800 . ?
C5B H5BB 0.9800 . ?
C5B H5BC 0.9800 . ?
C6B H6BA 0.9800 . ?
C6B H6BB 0.9800 . ?
C6B H6BC 0.9800 . ?
C7B H7BA 0.9800 . ?
C7B H7BB 0.9800 . ?
C7B H7BC 0.9800 . ?
C8B C9B 1.524(4) . ?
C8B C11B 1.533(4) . ?
C8B C10B 1.539(4) . ?
C9B H9BA 0.9800 . ?
C9B H9BB 0.9800 . ?
C9B H9BC 0.9800 . ?
C10B H10D 0.9800 . ?
C10B H10E 0.9800 . ?
C10B H10F 0.9800 . ?
C11B H11D 0.9800 . ?
C11B H11E 0.9800 . ?
C11B H11F 0.9800 . ?
C12B H12D 0.9800 . ?
C12B H12E 0.9800 . ?
C12B H12F 0.9800 . ?
C13B H13D 0.9800 . ?
C13B H13E 0.9800 . ?
C13B H13F 0.9800 . ?
C14B H14C 0.9900 . ?
C14B H14D 0.9900 . ?
C15B C17B 1.527(4) . ?
C15B C16B 1.532(4) . ?
C15B C18B 1.541(4) . ?
C16B H16D 0.9800 . ?
C16B H16E 0.9800 . ?
C16B H16F 0.9800 . ?
C17B H17D 0.9800 . ?
C17B H17E 0.9800 . ?
C17B H17F 0.9800 . ?
C18B H18D 0.9800 . ?
C18B H18E 0.9800 . ?
C18B H18F 0.9800 . ?
C19B C22B 1.527(4) . ?
C19B C20B 1.527(4) . ?
C19B C21B 1.543(4) . ?
C20B H20D 0.9800 . ?
C20B H20E 0.9800 . ?
C20B H20F 0.9800 . ?
C21B H21D 0.9800 . ?
C21B H21E 0.9800 . ?
C21B H21F 0.9800 . ?
C22B H22D 0.9800 . ?
C22B H22E 0.9800 . ?
C22B H22F 0.9800 . ?
